data_4113577
loop_
_publ_author_name
'Terence L. Schull'
'James G. Kushmerick'
'Charles H. Patterson'
'Clifford George'
'Martin H. Moore'
'Steven K. Pollack'
'Ranganathan Shashidhar'

_publ_section_title
;
 Ligand Effects on Charge Transport in Platinum(II) Acetylides
;
_journal_name_full 'Journal of the American Chemical Society'
_journal_page_first 3202
_journal_page_last 3203
_journal_paper_doi 10.1021/ja029564o
_journal_volume 125
_journal_year 2003
_chemical_formula_sum 'C32 H44 O8 P2 Pt S2'
_chemical_formula_weight 877.82
_chemical_name_systematic
; 
 ? 
;
_space_group_IT_number 14
_symmetry_cell_setting monoclinic
_symmetry_space_group_name_Hall '-P 2yn'
_symmetry_space_group_name_H-M 'P 1 21/n 1'
_atom_sites_solution_hydrogens geom
_atom_sites_solution_primary direct
_atom_sites_solution_secondary difmap
_audit_creation_method SHELXL-97
_cell_angle_alpha 90.00
_cell_angle_beta 112.34(1)
_cell_angle_gamma 90.00
_cell_formula_units_Z 2
_cell_length_a 7.430(1)
_cell_length_b 29.662(1)
_cell_length_c 9.374(1)
_cell_measurement_reflns_used 5744
_cell_measurement_temperature 295(2)
_cell_measurement_theta_max 66.9
_cell_measurement_theta_min 2.98
_cell_volume 1910.9(4)
_computing_cell_refinement 'Bruker SMART'
_computing_data_collection 'Bruker SMART'
_computing_data_reduction 'Bruker SAINT'
_computing_molecular_graphics 'Bruker SHELXTL'
_computing_publication_material 'Bruker SHELXTL'
_computing_structure_refinement 'SHELXL-97 (Sheldrick, 1997)'
_computing_structure_solution 'SHELXS-97 (Sheldrick, 1990)'
_diffrn_ambient_temperature 295(2)
_diffrn_measured_fraction_theta_full 0.948
_diffrn_measured_fraction_theta_max 0.948
_diffrn_measurement_device_type 'CCD area detector'
_diffrn_measurement_method 'omega scans'
_diffrn_radiation_monochromator graphite
_diffrn_radiation_source 'rotating anode'
_diffrn_radiation_type CuK\a
_diffrn_radiation_wavelength 1.54178
_diffrn_reflns_av_R_equivalents 0.0439
_diffrn_reflns_av_sigmaI/netI 0.0463
_diffrn_reflns_limit_h_max 8
_diffrn_reflns_limit_h_min -8
_diffrn_reflns_limit_k_max 32
_diffrn_reflns_limit_k_min -34
_diffrn_reflns_limit_l_max 10
_diffrn_reflns_limit_l_min -10
_diffrn_reflns_number 9633
_diffrn_reflns_theta_full 66.95
_diffrn_reflns_theta_max 66.95
_diffrn_reflns_theta_min 5.32
_exptl_absorpt_coefficient_mu 9.047
_exptl_absorpt_correction_T_max 0.834
_exptl_absorpt_correction_T_min 0.035
_exptl_absorpt_correction_type multi-scan
_exptl_absorpt_process_details sadabs
_exptl_crystal_colour yellow
_exptl_crystal_density_diffrn 1.526
_exptl_crystal_density_meas 0
_exptl_crystal_description plate
_exptl_crystal_F_000 880
_exptl_crystal_size_max 0.37
_exptl_crystal_size_mid 0.12
_exptl_crystal_size_min 0.02
_refine_diff_density_max 0.356
_refine_diff_density_min -0.486
_refine_diff_density_rms 0.072
_refine_ls_extinction_method none
_refine_ls_goodness_of_fit_ref 1.028
_refine_ls_hydrogen_treatment mixed
_refine_ls_matrix_type full
_refine_ls_number_parameters 205
_refine_ls_number_reflns 3224
_refine_ls_number_restraints 0
_refine_ls_restrained_S_all 1.028
_refine_ls_R_factor_all 0.0384
_refine_ls_R_factor_gt 0.0290
_refine_ls_shift/su_max 0.001
_refine_ls_shift/su_mean 0.000
_refine_ls_structure_factor_coef Fsqd
_refine_ls_weighting_details 'calc w=1/[\s^2^(Fo^2^)+(0.0334P)^2^+0.2622P] where P=(Fo^2^+2Fc^2^)/3'
_refine_ls_weighting_scheme calc
_refine_ls_wR_factor_gt 0.0737
_refine_ls_wR_factor_ref 0.0797
_reflns_number_gt 2553
_reflns_number_total 3224
_reflns_threshold_expression >2sigma(I)
_cod_data_source_file ja029564osi20030122_025920_4.cif
_cod_data_source_block PtP(OEt)3
_cod_original_cell_volume 1910.9(2)
_cod_database_code 4113577

loop_
_symmetry_equiv_pos_as_xyz
'x, y, z'
'-x+1/2, y+1/2, -z+1/2'
'-x, -y, -z'
'x-1/2, -y-1/2, z-1/2'

loop_
_atom_site_label
_atom_site_type_symbol
_atom_site_fract_x
_atom_site_fract_y
_atom_site_fract_z
_atom_site_U_iso_or_equiv
_atom_site_adp_type
_atom_site_occupancy
_atom_site_symmetry_multiplicity
_atom_site_calc_flag
_atom_site_refinement_flags
Pt1 Pt 0.5000 0.5000 0.5000 0.05399(11) Uani 1 2 d S
P1 P 0.50146(16) 0.55366(3) 0.67339(12) 0.0588(3) Uani 1 1 d .
S1' S 0.06699(18) 0.73748(5) -0.17569(18) 0.0978(5) Uani 1 1 d .
O1C O 0.6420(5) 0.59323(11) 0.6752(4) 0.0876(10) Uani 1 1 d .
O1B O 0.3039(4) 0.57779(11) 0.6443(4) 0.0817(9) Uani 1 1 d .
O1A O 0.5568(4) 0.54100(10) 0.8488(3) 0.0760(8) Uani 1 1 d .
C1' C 0.2920(6) 0.61753(12) 0.1494(5) 0.0584(10) Uani 1 1 d .
C2 C 0.3595(6) 0.57990(14) 0.2527(5) 0.0609(10) Uani 1 1 d .
C1 C 0.4128(6) 0.54947(13) 0.3413(4) 0.0587(10) Uani 1 1 d .
C3' C 0.1617(6) 0.69304(14) 0.0973(6) 0.0740(12) Uani 1 1 d .
H3'A H 0.1188 0.7189 0.1305 0.089 Uiso 1 1 calc R
C2' C 0.2238(7) 0.65625(14) 0.1949(5) 0.0692(11) Uani 1 1 d .
H2'A H 0.2196 0.6576 0.2927 0.083 Uiso 1 1 calc R
C6' C 0.2932(6) 0.61652(14) 0.0006(5) 0.0671(11) Uani 1 1 d .
H6'A H 0.3379 0.5910 -0.0332 0.081 Uiso 1 1 calc R
C4' C 0.1637(6) 0.69123(14) -0.0482(5) 0.0679(11) Uani 1 1 d .
C5' C 0.2285(7) 0.65325(15) -0.0967(5) 0.0732(12) Uani 1 1 d .
H5'A H 0.2291 0.6521 -0.1957 0.088 Uiso 1 1 calc R
O1' O 0.4335(6) 0.74947(14) -0.1218(5) 0.1281(17) Uani 1 1 d .
C7' C 0.2750(7) 0.76381(16) -0.1855(6) 0.0779(12) Uani 1 1 d .
C8' C 0.2227(8) 0.80521(16) -0.2862(6) 0.0964(17) Uani 1 1 d .
H8'A H 0.3390 0.8186 -0.2888 0.145 Uiso 1 1 calc R
H8'B H 0.1577 0.8265 -0.2451 0.145 Uiso 1 1 calc R
H8'C H 0.1382 0.7969 -0.3889 0.145 Uiso 1 1 calc R
C2C C 0.6588(10) 0.63512(18) 0.7605(7) 0.108(2) Uani 1 1 d .
H2CA H 0.5829 0.6329 0.8246 0.130 Uiso 1 1 calc R
H2CB H 0.7936 0.6400 0.8274 0.130 Uiso 1 1 calc R
C3B C -0.0265(8) 0.5908(4) 0.4960(7) 0.137(3) Uani 1 1 d .
H3BA H -0.1500 0.5761 0.4466 0.206 Uiso 1 1 calc R
H3BB H 0.0069 0.6067 0.4203 0.206 Uiso 1 1 calc R
H3BC H -0.0342 0.6117 0.5717 0.206 Uiso 1 1 calc R
C2A C 0.7496(9) 0.5268(2) 0.9467(6) 0.115(2) Uani 1 1 d .
H2AA H 0.7549 0.4941 0.9506 0.137 Uiso 1 1 calc R
H2AB H 0.8422 0.5372 0.9037 0.137 Uiso 1 1 calc R
C2B C 0.1159(8) 0.5585(2) 0.5680(8) 0.1088(19) Uani 1 1 d .
H2BA H 0.1212 0.5371 0.4913 0.131 Uiso 1 1 calc R
H2BB H 0.0799 0.5420 0.6426 0.131 Uiso 1 1 calc R
C3A C 0.8022(9) 0.5443(2) 1.0994(6) 0.125(2) Uani 1 1 d .
H3AC H 0.9309 0.5343 1.1624 0.187 Uiso 1 1 calc R
H3AD H 0.7116 0.5337 1.1425 0.187 Uiso 1 1 calc R
H3AA H 0.7995 0.5766 1.0958 0.187 Uiso 1 1 calc R
C3C C 0.5918(13) 0.6720(2) 0.6583(9) 0.154(3) Uani 1 1 d .
H3CC H 0.6039 0.6992 0.7164 0.231 Uiso 1 1 calc R
H3CD H 0.4577 0.6673 0.5931 0.231 Uiso 1 1 calc R
H3CA H 0.6681 0.6744 0.5959 0.231 Uiso 1 1 calc R

loop_
_atom_site_aniso_label
_atom_site_aniso_U_11
_atom_site_aniso_U_22
_atom_site_aniso_U_33
_atom_site_aniso_U_23
_atom_site_aniso_U_13
_atom_site_aniso_U_12
Pt1 0.06782(17) 0.04152(15) 0.04767(16) -0.00339(9) 0.01638(11) 0.00090(9)
P1 0.0677(6) 0.0487(5) 0.0539(6) -0.0098(4) 0.0164(4) 0.0002(5)
S1' 0.0706(7) 0.0817(8) 0.1262(12) 0.0485(8) 0.0205(7) 0.0100(6)
O1C 0.110(3) 0.0659(19) 0.099(3) -0.0299(17) 0.053(2) -0.0264(18)
O1B 0.0718(19) 0.081(2) 0.079(2) -0.0252(17) 0.0146(15) 0.0110(16)
O1A 0.087(2) 0.080(2) 0.0509(17) -0.0080(14) 0.0152(14) 0.0107(16)
C1' 0.065(2) 0.048(2) 0.057(3) 0.0023(17) 0.0163(18) -0.0018(18)
C2 0.068(3) 0.054(2) 0.056(2) -0.0029(19) 0.0183(18) 0.0022(19)
C1 0.075(3) 0.045(2) 0.052(2) 0.0019(17) 0.0188(18) 0.0039(18)
C3' 0.076(3) 0.054(3) 0.091(4) -0.004(2) 0.030(2) 0.003(2)
C2' 0.082(3) 0.058(3) 0.072(3) -0.004(2) 0.035(2) 0.001(2)
C6' 0.082(3) 0.058(2) 0.059(3) -0.0039(19) 0.024(2) 0.006(2)
C4' 0.063(2) 0.055(2) 0.077(3) 0.016(2) 0.017(2) 0.0027(19)
C5' 0.091(3) 0.070(3) 0.052(3) 0.004(2) 0.020(2) 0.008(2)
O1' 0.076(2) 0.134(4) 0.161(4) 0.061(3) 0.029(2) 0.013(2)
C7' 0.073(3) 0.069(3) 0.085(3) 0.012(2) 0.022(2) 0.002(2)
C8' 0.085(3) 0.083(3) 0.115(5) 0.029(3) 0.032(3) -0.005(3)
C2C 0.134(5) 0.073(4) 0.123(5) -0.041(3) 0.056(4) -0.033(3)
C3B 0.073(4) 0.170(9) 0.146(7) -0.034(5) 0.016(4) 0.017(4)
C2A 0.115(5) 0.120(5) 0.076(4) -0.028(3) 0.000(3) 0.044(4)
C2B 0.080(4) 0.097(4) 0.142(6) -0.026(4) 0.035(3) -0.004(3)
C3A 0.101(4) 0.176(7) 0.067(4) -0.019(4) -0.001(3) 0.000(4)
C3C 0.228(10) 0.065(4) 0.177(8) -0.002(4) 0.086(7) -0.017(5)

loop_
_atom_type_symbol
_atom_type_description
_atom_type_scat_dispersion_real
_atom_type_scat_dispersion_imag
_atom_type_scat_source
C C 0.0181 0.0091 'International Tables Vol C Tables 4.2.6.8 and 6.1.1.4'
H H 0.0000 0.0000 'International Tables Vol C Tables 4.2.6.8 and 6.1.1.4'
O O 0.0492 0.0322 'International Tables Vol C Tables 4.2.6.8 and 6.1.1.4'
P P 0.2955 0.4335 'International Tables Vol C Tables 4.2.6.8 and 6.1.1.4'
S S 0.3331 0.5567 'International Tables Vol C Tables 4.2.6.8 and 6.1.1.4'
Pt Pt -4.5932 6.9264 'International Tables Vol C Tables 4.2.6.8 and 6.1.1.4'

loop_
_geom_angle_atom_site_label_1
_geom_angle_atom_site_label_2
_geom_angle_atom_site_label_3
_geom_angle
_geom_angle_site_symmetry_1
_geom_angle_site_symmetry_3
C1 Pt1 C1 180.00(15) . 3_666
C1 Pt1 P1 93.97(12) . 3_666
C1 Pt1 P1 86.03(12) 3_666 3_666
C1 Pt1 P1 86.03(12) . .
C1 Pt1 P1 93.97(12) 3_666 .
P1 Pt1 P1 180.0 3_666 .
O1B P1 O1C 103.72(19) . .
O1B P1 O1A 98.40(18) . .
O1C P1 O1A 104.95(18) . .
O1B P1 Pt1 116.60(12) . .
O1C P1 Pt1 110.76(13) . .
O1A P1 Pt1 120.41(12) . .
C7' S1' C4' 103.8(2) . .
C2C O1C P1 124.2(3) . .
C2B O1B P1 125.5(3) . .
C2A O1A P1 122.3(4) . .
C2' C1' C6' 117.8(4) . .
C2' C1' C2 120.7(4) . .
C6' C1' C2 121.5(4) . .
C1 C2 C1' 177.8(5) . .
C2 C1 Pt1 176.8(4) . .
C4' C3' C2' 120.0(4) . .
C3' C2' C1' 121.2(4) . .
C5' C6' C1' 120.5(4) . .
C5' C4' C3' 120.1(4) . .
C5' C4' S1' 120.9(4) . .
C3' C4' S1' 118.9(4) . .
C4' C5' C6' 120.4(4) . .
O1' C7' C8' 125.6(5) . .
O1' C7' S1' 122.7(4) . .
C8' C7' S1' 111.8(4) . .
C3C C2C O1C 110.7(5) . .
C3A C2A O1A 111.0(5) . .
C3B C2B O1B 112.6(6) . .

loop_
_geom_bond_atom_site_label_1
_geom_bond_atom_site_label_2
_geom_bond_distance
_geom_bond_site_symmetry_2
Pt1 C1 2.014(4) .
Pt1 C1 2.014(4) 3_666
Pt1 P1 2.2719(10) 3_666
Pt1 P1 2.2719(10) .
P1 O1B 1.561(3) .
P1 O1C 1.567(3) .
P1 O1A 1.581(3) .
S1' C7' 1.765(5) .
S1' C4' 1.782(4) .
O1C C2C 1.457(5) .
O1B C2B 1.425(6) .
O1A C2A 1.440(6) .
C1' C2' 1.386(6) .
C1' C6' 1.399(5) .
C1' C2 1.437(5) .
C2 C1 1.188(5) .
C3' C4' 1.370(6) .
C3' C2' 1.386(6) .
C6' C5' 1.385(6) .
C4' C5' 1.369(6) .
O1' C7' 1.179(5) .
C7' C8' 1.507(6) .
C2C C3C 1.413(8) .
C3B C2B 1.396(10) .
C2A C3A 1.430(7) .

loop_
_geom_torsion_atom_site_label_1
_geom_torsion_atom_site_label_2
_geom_torsion_atom_site_label_3
_geom_torsion_atom_site_label_4
_geom_torsion
_geom_torsion_site_symmetry_1
C1 Pt1 P1 O1B 59.8(2) .
C1 Pt1 P1 O1B -120.2(2) 3_666
P1 Pt1 P1 O1B 83(100) 3_666
C1 Pt1 P1 O1C -58.5(2) .
C1 Pt1 P1 O1C 121.5(2) 3_666
P1 Pt1 P1 O1C -35(100) 3_666
C1 Pt1 P1 O1A 178.66(19) .
C1 Pt1 P1 O1A -1.34(19) 3_666
P1 Pt1 P1 O1A -158(100) 3_666
O1B P1 O1C C2C 46.8(5) .
O1A P1 O1C C2C -56.0(5) .
Pt1 P1 O1C C2C 172.6(4) .
O1C P1 O1B C2B 150.8(5) .
O1A P1 O1B C2B -101.4(5) .
Pt1 P1 O1B C2B 28.8(5) .
O1B P1 O1A C2A -165.5(4) .
O1C P1 O1A C2A -58.8(4) .
Pt1 P1 O1A C2A 66.8(4) .
C2' C1' C2 C1 11(13) .
C6' C1' C2 C1 -169(12) .
C1' C2 C1 Pt1 -13(18) .
C1 Pt1 C1 C2 -105(100) 3_666
P1 Pt1 C1 C2 167(7) 3_666
P1 Pt1 C1 C2 -13(7) .
C4' C3' C2' C1' 1.2(7) .
C6' C1' C2' C3' -1.0(6) .
C2 C1' C2' C3' 178.8(4) .
C2' C1' C6' C5' 0.1(6) .
C2 C1' C6' C5' -179.6(4) .
C2' C3' C4' C5' -0.6(7) .
C2' C3' C4' S1' 175.6(3) .
C7' S1' C4' C5' -76.0(4) .
C7' S1' C4' C3' 107.8(4) .
C3' C4' C5' C6' -0.3(7) .
S1' C4' C5' C6' -176.4(3) .
C1' C6' C5' C4' 0.5(7) .
C4' S1' C7' O1' 2.8(6) .
C4' S1' C7' C8' -178.4(4) .
P1 O1C C2C C3C -113.8(6) .
P1 O1A C2A C3A 142.6(5) .
P1 O1B C2B C3B -152.2(5) .
